data_2003167
loop_
_publ_author_name
'Shuter, Edward'
'Rettig, Steven J.'
'Orvig, Chris'

_publ_contact_author
;
Dr. Steven J. Rettig
Department of Chemistry
University of British Columbia
2036 Main Mall
Vancouver, B.C.
Canada V6T 1Z1
;
_publ_contact_author_email xtal@xray1.chem.ubc.ca
_publ_contact_author_fax 604-822-2847
_publ_contact_author_phone 604-822-4865
_publ_section_title
;
 Bis(2,4-pentanedionato)oxovanadium(IV), a Redetermination
;
_journal_coden_ASTM ACSCEE
_journal_coeditor_code FG1025
_journal_issue 1
_journal_name_full
;
 Acta Crystallographica, Section C: Crystal Structure Communications
;
_journal_page_first 12
_journal_page_last 14
_journal_paper_doi 10.1107/S0108270194010462
_journal_volume 51
_journal_year 1995
_chemical_formula_moiety 'C10 H14 O5 V'
_chemical_formula_structural '(C5 H7 O2)2 V O'
_chemical_formula_sum 'C10 H14 O5 V'
_chemical_formula_weight 265.16
_chemical_name_common 'Vanadyl bis(acetylacetonate)'
_chemical_name_systematic Bis(2,4-pentanedionato)oxovanadium(IV)
_space_group_crystal_system triclinic
_space_group_IT_number 2
_space_group_name_Hall '-P 1'
_space_group_name_H-M_alt 'P -1'
_audit_creation_method 'from TEXRAY.INF file'
_cell_angle_alpha 108.507(8)
_cell_angle_beta 113.336(7)
_cell_angle_gamma 73.187(7)
_cell_formula_units_Z 2
_cell_length_a 8.2116(7)
_cell_length_b 11.229(1)
_cell_length_c 7.5178(9)
_cell_measurement_reflns_used 25
_cell_measurement_temperature 294
_cell_measurement_theta_max 16.9
_cell_measurement_theta_min 15.5
_cell_volume 592.9(1)
_computing_cell_refinement 'MSC/AFC Diffractometer Control Software'
_computing_data_collection 'MSC/AFC Diffractometer Control Software (Molecular Structure Corporation, 1985)'
_computing_data_reduction 'TEXSAN (Molecular Structure Corporation, 1992)'
_computing_publication_material TEXSAN
_computing_structure_refinement TEXSAN
_diffrn_ambient_temperature 294
_diffrn_measurement_device AFC6S
_diffrn_measurement_method '\w-2\q scans'
_diffrn_radiation_monochromator graphite
_diffrn_radiation_source 'X-ray tube'
_diffrn_radiation_type 'Mo K\a'
_diffrn_radiation_wavelength 0.7107
_diffrn_reflns_av_R_equivalents 0.025
_diffrn_reflns_limit_h_max 14
_diffrn_reflns_limit_h_min 0
_diffrn_reflns_limit_k_max 19
_diffrn_reflns_limit_k_min -17
_diffrn_reflns_limit_l_max 11
_diffrn_reflns_limit_l_min -12
_diffrn_reflns_number 6559
_diffrn_reflns_theta_max 37.5
_diffrn_reflns_theta_min 1.7
_diffrn_standards_decay_% 2.3
_diffrn_standards_interval_count 200
_diffrn_standards_number 3
_exptl_absorpt_coefficient_mu 0.810
_exptl_absorpt_correction_T_max 1.000
_exptl_absorpt_correction_T_min 0.947
_exptl_absorpt_correction_type 'empirical \y-scans for 3 reflections'
_exptl_absorpt_process_details '\y-scans for 3 reflections'
_exptl_crystal_colour green
_exptl_crystal_density_diffrn 1.485
_exptl_crystal_description plate
_exptl_crystal_F_000 274
_exptl_crystal_size_max 0.35
_exptl_crystal_size_mid 0.25
_exptl_crystal_size_min 0.10
_refine_diff_density_max 0.22
_refine_diff_density_min -0.29
_refine_ls_extinction_coef 0.0
_refine_ls_extinction_method none
_refine_ls_goodness_of_fit_obs 1.87
_refine_ls_hydrogen_treatment refall
_refine_ls_matrix_type full
_refine_ls_number_constraints 0
_refine_ls_number_parameters 201
_refine_ls_number_reflns 2760
_refine_ls_number_restraints 0
_refine_ls_R_factor_all 0.149
_refine_ls_R_factor_obs 0.037
_refine_ls_shift/esd_max 0.008
_refine_ls_structure_factor_coef F
_refine_ls_weighting_scheme sigma
_refine_ls_wR_factor_all 0.041
_refine_ls_wR_factor_obs 0.035
_reflns_number_observed 2760
_reflns_number_total 6223
_reflns_observed_criterion >3\sI
_cod_depositor_comments
;
 Adding additional information after consulting the original
 supplementary material.

 Antanas Vaitkus,
 2018-08-12
;
_cod_database_code 2003167

loop_
_space_group_symop_id
_space_group_symop_operation_xyz
1 x,y,z
2 -x,-y,-z

loop_
_atom_site_aniso_label
_atom_site_aniso_U_11
_atom_site_aniso_U_12
_atom_site_aniso_U_13
_atom_site_aniso_U_22
_atom_site_aniso_U_23
_atom_site_aniso_U_33
V(1) 0.0363(2) -0.0081(1) 0.0148(1) 0.0296(2) 0.0041(1) 0.0407(2)
O(1) 0.0385(8) -0.0090(6) 0.0207(7) 0.0322(7) 0.0019(6) 0.0547(9)
O(2) 0.0369(7) -0.0100(6) 0.0195(7) 0.0366(7) 0.0031(6) 0.0524(9)
O(3) 0.0416(8) -0.0142(6) 0.0188(7) 0.0401(8) 0.0000(7) 0.0471(9)
O(4) 0.0437(8) -0.0084(6) 0.0245(7) 0.0334(7) 0.0058(7) 0.0565(9)
O(5) 0.0568(10) -0.0107(7) 0.0109(8) 0.0469(9) 0.0141(7) 0.0476(9)
C(1) 0.057(2) -0.019(1) 0.031(2) 0.037(1) -0.002(1) 0.082(2)
C(2) 0.039(1) -0.0084(8) 0.0106(9) 0.0334(10) 0.0058(8) 0.038(1)
C(3) 0.039(1) -0.0055(9) 0.0182(10) 0.035(1) 0.0010(9) 0.049(1)
C(4) 0.0332(10) -0.0051(8) 0.0098(8) 0.042(1) 0.0102(8) 0.0307(10)
C(5) 0.037(1) -0.006(1) 0.020(1) 0.053(1) 0.009(1) 0.057(2)
C(6) 0.069(2) -0.032(1) 0.026(2) 0.054(2) -0.010(1) 0.056(2)
C(7) 0.044(1) -0.0119(9) 0.0112(9) 0.037(1) 0.0053(8) 0.033(1)
C(8) 0.050(1) -0.0091(10) 0.022(1) 0.040(1) 0.0014(9) 0.042(1)
C(9) 0.037(1) -0.0005(8) 0.0153(9) 0.0338(10) 0.0154(9) 0.042(1)
C(10) 0.050(1) -0.002(1) 0.032(1) 0.045(1) 0.014(1) 0.063(2)

loop_
_atom_site_label
_atom_site_fract_x
_atom_site_fract_y
_atom_site_fract_z
_atom_site_U_iso_or_equiv
_atom_site_thermal_displace_type
V(1) 0.29030(5) 0.22315(3) 0.35637(5) 0.03519(9) Uani
O(1) 0.2298(2) 0.0525(1) 0.2778(2) 0.0412(4) Uani
O(2) 0.5343(2) 0.1371(1) 0.3499(2) 0.0412(4) Uani
O(3) 0.4157(2) 0.3583(1) 0.5587(2) 0.0423(4) Uani
O(4) 0.1216(2) 0.2685(1) 0.5049(2) 0.0425(4) Uani
O(5) 0.1880(2) 0.2790(1) 0.1634(2) 0.0512(5) Uani
C(1) 0.2163(4) -0.1638(3) 0.1322(5) 0.0575(8) Uani
C(2) 0.3156(3) -0.0556(2) 0.2081(3) 0.0372(5) Uani
C(3) 0.4877(3) -0.0749(2) 0.2012(3) 0.0418(6) Uani
C(4) 0.5907(3) 0.0203(2) 0.2754(3) 0.0354(5) Uani
C(5) 0.7800(3) -0.0125(3) 0.2768(4) 0.0482(7) Uani
C(6) 0.4617(5) 0.5592(3) 0.7725(5) 0.0587(9) Uani
C(7) 0.3527(3) 0.4552(2) 0.6755(3) 0.0382(5) Uani
C(8) 0.1972(3) 0.4653(2) 0.7143(3) 0.0432(6) Uani
C(9) 0.0934(3) 0.3703(2) 0.6354(3) 0.0363(5) Uani
C(10) -0.0568(3) 0.3817(2) 0.7075(4) 0.0491(7) Uani
H(1) 0.168(5) -0.158(3) 0.205(6) 0.13(2) Uani
H(2) 0.137(5) -0.162(3) -0.009(6) 0.15(1) Uani
H(3) 0.279(4) -0.239(3) 0.119(5) 0.10(1) Uani
H(4) 0.537(3) -0.159(2) 0.144(3) 0.064(7) Uani
H(5) 0.819(3) 0.055(2) 0.289(4) 0.071(9) Uani
H(6) 0.861(4) -0.051(3) 0.384(4) 0.086(9) Uani
H(7) 0.790(3) -0.077(3) 0.170(4) 0.083(9) Uani
H(8) 0.570(5) 0.533(3) 0.853(5) 0.12(1) Uani
H(9) 0.452(5) 0.600(3) 0.684(6) 0.14(2) Uani
H(10) 0.414(4) 0.626(3) 0.856(5) 0.11(1) Uani
H(11) 0.162(3) 0.540(2) 0.804(3) 0.056(7) Uani
H(12) -0.155(4) 0.337(3) 0.605(4) 0.084(9) Uani
H(13) -0.010(4) 0.340(3) 0.812(4) 0.085(9) Uani
H(14) -0.107(3) 0.470(2) 0.751(3) 0.062(7) Uani

loop_
_atom_type_symbol
_atom_type_number_in_cell
_atom_type_oxidation_number
_atom_type_scat_dispersion_real
_atom_type_scat_dispersion_imag
_atom_type_scat_source
C 20 0 0.003 0.002 IntTabIV
H 28 0 0.000 0.000 IntTabIV
O 10 0 0.011 0.006 IntTabIV
V 2 0 0.300 0.529 IntTabIV

loop_
_geom_angle_atom_site_label_1
_geom_angle_atom_site_label_2
_geom_angle_atom_site_label_3
_geom_angle
_geom_angle_publ_flag
O(1) V(1) O(2) 87.59(5) yes
O(1) V(1) O(3) 150.13(6) yes
O(1) V(1) O(4) 83.80(6) yes
O(1) V(1) O(5) 104.87(7) yes
O(2) V(1) O(3) 83.84(6) yes
O(2) V(1) O(4) 145.63(6) yes
O(2) V(1) O(5) 107.15(7) yes
O(3) V(1) O(4) 87.29(6) yes
O(3) V(1) O(5) 105.00(7) yes
O(4) V(1) O(5) 107.22(7) yes
V(1) O(1) C(2) 129.00(10) yes
V(1) O(2) C(4) 129.30(10) yes
V(1) O(3) C(7) 128.00(10) yes
V(1) O(4) C(9) 128.80(10) yes
O(1) C(2) C(1) 114.9(2) yes
O(1) C(2) C(3) 124.2(2) yes
C(1) C(2) C(3) 120.9(2) yes
C(2) C(3) C(4) 124.0(2) yes
O(2) C(4) C(3) 123.8(2) yes
O(2) C(4) C(5) 116.2(2) yes
C(3) C(4) C(5) 119.9(2) yes
O(3) C(7) C(6) 115.1(2) yes
O(3) C(7) C(8) 123.9(2) yes
C(6) C(7) C(8) 121.0(2) yes
C(7) C(8) C(9) 124.0(2) yes
O(4) C(9) C(8) 123.8(2) yes
O(4) C(9) C(10) 116.0(2) yes
C(8) C(9) C(10) 120.1(2) yes

loop_
_geom_bond_atom_site_label_1
_geom_bond_atom_site_label_2
_geom_bond_distance
_geom_bond_publ_flag
V(1) O(1) 1.9670(10) yes
V(1) O(2) 1.9690(10) yes
V(1) O(3) 1.9680(10) yes
V(1) O(4) 1.9700(10) yes
V(1) O(5) 1.584(2) yes
O(1) C(2) 1.280(2) yes
O(2) C(4) 1.279(2) yes
O(3) C(7) 1.285(2) yes
O(4) C(9) 1.280(2) yes
C(1) C(2) 1.495(3) yes
C(2) C(3) 1.385(3) yes
C(3) C(4) 1.393(3) yes
C(4) C(5) 1.486(3) yes
C(6) C(7) 1.497(3) yes
C(7) C(8) 1.386(3) yes
C(8) C(9) 1.392(3) yes
C(9) C(10) 1.492(3) yes
